data_4502049
loop_
_publ_author_name
'Callejo, Lorena M.'
'de la Pinta, Noelia'
'Madariaga, Gotzon'
'Fidalgo, Luz'
'Lezama, Luis'
'Cort\'es, Roberto'

_publ_section_title
;
 Structural, Spectroscopic, and Magnetic Characterization of the
 Coordination Polymers [MII(NCS)2(bpe)2]&#x00B7;3H2O&#x00B7;2C2H6SO [M =
 Co, Ni; bpe = 1,2-Bis(4-pyridyl)ethylene]. Two Interpenetrated Porous
 Networks
;
_journal_issue 11
_journal_name_full 'Crystal Growth &amp; Design'
_journal_page_first 4874
_journal_paper_doi 10.1021/cg100919a
_journal_volume 10
_journal_year 2010
_chemical_formula_moiety 'C26 H20 N6 Ni S2, 4(C O0.50 S0.50), 3(O)'
_chemical_formula_sum 'C30 H20 N6 Ni O5 S4'
_chemical_formula_weight 731.47
_chemical_name_systematic
; 
 ? 
;
_space_group_IT_number 130
_symmetry_cell_setting tetragonal
_symmetry_space_group_name_Hall '-P 4a 2ac'
_symmetry_space_group_name_H-M 'P 4/n c c :2'
_atom_sites_solution_hydrogens geom
_atom_sites_solution_primary direct
_atom_sites_solution_secondary difmap
_audit_creation_method SHELXL-97
_cell_angle_alpha 90.000
_cell_angle_beta 90.000
_cell_angle_gamma 90.000
_cell_formula_units_Z 4
_cell_length_a 15.6228(19)
_cell_length_b 15.6228(19)
_cell_length_c 15.732(2)
_cell_measurement_reflns_used 3436
_cell_measurement_temperature 293(2)
_cell_measurement_theta_max 24.68
_cell_measurement_theta_min 2.90
_cell_volume 3839.7(8)
_computing_structure_refinement 'SHELXL-97 (Sheldrick, 1997)'
_computing_structure_solution 'SHELXS-97 (Sheldrick, 1990)'
_diffrn_ambient_temperature 293(2)
_diffrn_measured_fraction_theta_full 0.953
_diffrn_measured_fraction_theta_max 0.953
_diffrn_radiation_monochromator graphite
_diffrn_radiation_source 'fine-focus sealed tube'
_diffrn_radiation_type MoK\a
_diffrn_radiation_wavelength 0.71069
_diffrn_reflns_av_R_equivalents 0.0537
_diffrn_reflns_av_sigmaI/netI 0.0756
_diffrn_reflns_limit_h_max 17
_diffrn_reflns_limit_h_min -18
_diffrn_reflns_limit_k_max 17
_diffrn_reflns_limit_k_min -16
_diffrn_reflns_limit_l_max 18
_diffrn_reflns_limit_l_min -16
_diffrn_reflns_number 15330
_diffrn_reflns_theta_full 24.68
_diffrn_reflns_theta_max 24.68
_diffrn_reflns_theta_min 2.90
_exptl_absorpt_coefficient_mu 0.764
_exptl_absorpt_correction_type none
_exptl_crystal_colour violet
_exptl_crystal_density_diffrn 1.265
_exptl_crystal_density_meas 1.300
_exptl_crystal_density_method flotation
_exptl_crystal_description prism
_exptl_crystal_F_000 1496
_exptl_crystal_size_max 0.27
_exptl_crystal_size_mid 0.12
_exptl_crystal_size_min 0.08
_refine_diff_density_max 0.295
_refine_diff_density_min -0.176
_refine_diff_density_rms 0.050
_refine_ls_extinction_method none
_refine_ls_goodness_of_fit_ref 1.030
_refine_ls_hydrogen_treatment constr
_refine_ls_matrix_type full
_refine_ls_number_parameters 133
_refine_ls_number_reflns 1558
_refine_ls_number_restraints 6
_refine_ls_restrained_S_all 1.028
_refine_ls_R_factor_all 0.1162
_refine_ls_R_factor_gt 0.0418
_refine_ls_shift/su_max 0.006
_refine_ls_shift/su_mean 0.000
_refine_ls_structure_factor_coef Fsqd
_refine_ls_weighting_details 'calc w=1/[\s^2^(Fo^2^)+(0.0450P)^2^+0.0000P] where P=(Fo^2^+2Fc^2^)/3'
_refine_ls_weighting_scheme calc
_refine_ls_wR_factor_gt 0.0960
_refine_ls_wR_factor_ref 0.1075
_reflns_number_gt 786
_reflns_number_total 1558
_reflns_threshold_expression >2sigma(I)
_cod_data_source_file cg100919a_si_002.cif
_cod_data_source_block 286ni
_cod_original_sg_symbol_H-M 'P 4/n c c'
_cod_database_code 4502049

loop_
_symmetry_equiv_pos_as_xyz
'x, y, z'
'-x+1/2, -y+1/2, z'
'x+1/2, -y, -z+1/2'
'-x, y+1/2, -z+1/2'
'-y, -x, -z+1/2'
'y+1/2, x+1/2, -z+1/2'
'y, -x+1/2, z'
'-y+1/2, x, z'
'-x, -y, -z'
'x-1/2, y-1/2, -z'
'-x-1/2, y, z-1/2'
'x, -y-1/2, z-1/2'
'y, x, z-1/2'
'-y-1/2, -x-1/2, z-1/2'
'-y, x-1/2, -z'
'y-1/2, -x, -z'

loop_
_atom_site_label
_atom_site_type_symbol
_atom_site_fract_x
_atom_site_fract_y
_atom_site_fract_z
_atom_site_U_iso_or_equiv
_atom_site_adp_type
_atom_site_occupancy
_atom_site_symmetry_multiplicity
_atom_site_calc_flag
_atom_site_refinement_flags
Ni1 Ni 0.7500 0.2500 0.2500 0.0369(3) Uani 1 4 d S
N1 N 0.8193(2) 0.1819(2) 0.34437(16) 0.0417(7) Uani 1 1 d .
C1 C 0.7809(3) 0.1341(3) 0.4030(2) 0.0544(12) Uani 1 1 d .
H1 H 0.7216 0.1370 0.4076 0.082 Uiso 1 1 calc R
C2 C 0.8247(3) 0.0804(3) 0.4575(2) 0.0590(12) Uani 1 1 d .
H2 H 0.7950 0.0492 0.4983 0.088 Uiso 1 1 calc R
C3 C 0.9134(3) 0.0730(3) 0.4513(2) 0.0523(11) Uani 1 1 d .
C4 C 0.9540(3) 0.1254(3) 0.3920(2) 0.0545(12) Uani 1 1 d .
H4 H 1.0133 0.1254 0.3871 0.082 Uiso 1 1 calc R
C5 C 0.9048(3) 0.1768(2) 0.3411(2) 0.0495(11) Uani 1 1 d .
H5 H 0.9329 0.2107 0.3013 0.074 Uiso 1 1 calc R
C6 C 0.9608(2) 0.0115(3) 0.5049(3) 0.0609(13) Uani 1 1 d .
H6 H 0.9311 -0.0128 0.5500 0.091 Uiso 1 1 calc R
N2 N 0.6571(2) 0.1571(2) 0.2500 0.0490(11) Uani 1 2 d S
C7 C 0.6059(3) 0.1059(3) 0.2500 0.0695(18) Uani 1 2 d S
S1 S 0.5520(4) 0.0146(5) 0.2554(13) 0.142(4) Uani 0.50 1 d P
S2 S 0.887(2) -0.147(3) 0.365(5) 1.27(7) Uani 0.50 1 d PD
C21 C 0.799(4) -0.098(2) 0.312(3) 0.71(7) Uani 0.50 1 d PD
C22 C 0.886(5) -0.245(5) 0.308(7) 1.6(3) Uani 0.50 1 d PD
O2 O 0.852(6) -0.170(3) 0.453(4) 1.46(19) Uani 0.50 1 d PD
O1W O 0.8836(11) -0.2012(10) 0.125(2) 0.531(16) Uani 0.75 1 d P

loop_
_atom_site_aniso_label
_atom_site_aniso_U_11
_atom_site_aniso_U_22
_atom_site_aniso_U_33
_atom_site_aniso_U_23
_atom_site_aniso_U_13
_atom_site_aniso_U_12
Ni1 0.0392(4) 0.0392(4) 0.0323(5) 0.000 0.000 0.0165(5)
N1 0.038(2) 0.052(2) 0.0351(17) 0.0015(18) 0.0001(18) 0.0188(14)
C1 0.050(3) 0.073(3) 0.040(2) 0.014(2) 0.006(2) 0.027(2)
C2 0.063(3) 0.072(3) 0.041(2) 0.019(2) 0.009(2) 0.021(3)
C3 0.060(3) 0.057(3) 0.041(2) 0.004(2) -0.005(2) 0.026(2)
C4 0.042(3) 0.063(3) 0.059(3) 0.014(2) -0.005(2) 0.018(2)
C5 0.054(3) 0.046(3) 0.049(3) 0.008(2) -0.002(2) 0.012(2)
C6 0.066(3) 0.071(3) 0.046(2) 0.014(2) -0.005(3) 0.029(3)
N2 0.0482(17) 0.0482(17) 0.050(3) -0.0037(19) 0.0037(19) 0.013(2)
C7 0.085(3) 0.085(3) 0.039(3) -0.009(3) 0.009(3) -0.022(4)
S1 0.189(8) 0.124(5) 0.112(5) -0.004(6) 0.014(9) -0.097(6)
S2 0.58(4) 1.23(11) 2.00(13) -0.94(13) -0.26(7) 0.21(6)
C21 0.68(11) 0.35(6) 1.09(16) 0.42(10) -0.09(13) -0.21(8)
C22 1.1(3) 1.8(5) 2.0(6) 0.2(4) -0.1(3) 1.3(4)
O2 2.0(4) 0.38(7) 2.0(3) 0.06(12) -0.6(3) -0.69(16)
O1W 0.238(15) 0.286(15) 1.07(5) 0.08(3) 0.12(2) 0.005(14)

loop_
_atom_type_symbol
_atom_type_description
_atom_type_scat_dispersion_real
_atom_type_scat_dispersion_imag
_atom_type_scat_source
C C 0.0033 0.0016 'International Tables Vol C Tables 4.2.6.8 and 6.1.1.4'
N N 0.0061 0.0033 'International Tables Vol C Tables 4.2.6.8 and 6.1.1.4'
O O 0.0106 0.0060 'International Tables Vol C Tables 4.2.6.8 and 6.1.1.4'
S S 0.1246 0.1234 'International Tables Vol C Tables 4.2.6.8 and 6.1.1.4'
Ni Ni 0.3393 1.1124 'International Tables Vol C Tables 4.2.6.8 and 6.1.1.4'
H H 0.0000 0.0000 'International Tables Vol C Tables 4.2.6.8 and 6.1.1.4'

loop_
_geom_angle_atom_site_label_1
_geom_angle_atom_site_label_2
_geom_angle_atom_site_label_3
_geom_angle
_geom_angle_site_symmetry_1
_geom_angle_site_symmetry_3
N2 Ni1 N2 180.0 2_655 .
N2 Ni1 N1 89.64(11) 2_655 .
N2 Ni1 N1 90.36(11) . .
N2 Ni1 N1 90.36(11) 2_655 5_665
N2 Ni1 N1 89.64(11) . 5_665
N1 Ni1 N1 88.76(14) . 5_665
N2 Ni1 N1 89.64(11) 2_655 6_545
N2 Ni1 N1 90.36(11) . 6_545
N1 Ni1 N1 179.3(2) . 6_545
N1 Ni1 N1 91.25(14) 5_665 6_545
N2 Ni1 N1 90.37(11) 2_655 2_655
N2 Ni1 N1 89.64(11) . 2_655
N1 Ni1 N1 91.25(14) . 2_655
N1 Ni1 N1 179.3(2) 5_665 2_655
N1 Ni1 N1 88.76(14) 6_545 2_655
C1 N1 C5 116.3(3) . .
C1 N1 Ni1 122.5(3) . .
C5 N1 Ni1 120.8(3) . .
N1 C1 C2 123.3(4) . .
N1 C1 H1 118.4 . .
C2 C1 H1 118.4 . .
C1 C2 C3 120.0(4) . .
C1 C2 H2 120.0 . .
C3 C2 H2 120.0 . .
C4 C3 C2 116.8(4) . .
C4 C3 C6 122.4(4) . .
C2 C3 C6 120.8(4) . .
C5 C4 C3 118.7(4) . .
C5 C4 H4 120.7 . .
C3 C4 H4 120.7 . .
N1 C5 C4 124.9(4) . .
N1 C5 H5 117.5 . .
C4 C5 H5 117.5 . .
C6 C6 C3 126.3(5) 9_756 .
C6 C6 H6 116.9 9_756 .
C3 C6 H6 116.9 . .
C7 N2 Ni1 180.0(4) . .
N2 C7 S1 165.3(3) . .
O2 S2 C22 105.02(7) . .
O2 S2 C21 105.04(7) . .
C22 S2 C21 97.60(6) . .
C22 C21 S2 131(10) 8_545 .
C21 C22 S2 142(9) 7_655 .

loop_
_geom_bond_atom_site_label_1
_geom_bond_atom_site_label_2
_geom_bond_distance
_geom_bond_site_symmetry_2
Ni1 N2 2.053(5) .
Ni1 N1 2.123(3) .
N1 C1 1.330(5) .
N1 C5 1.340(4) .
C1 C2 1.380(5) .
C1 H1 0.9300 .
C2 C3 1.394(5) .
C2 H2 0.9300 .
C3 C4 1.393(5) .
C3 C6 1.477(5) .
C4 C5 1.370(5) .
C4 H4 0.9300 .
C5 H5 0.9300 .
C6 C6 1.285(7) 9_756
C6 H6 0.9300 .
N2 C7 1.132(6) .
C7 S1 1.658(7) .
S2 O2 1.5261(5) .
S2 C22 1.7729(6) .
S2 C21 1.7730(6) .
C21 C22 0.88(5) 8_545
C22 C21 0.88(5) 7_655

loop_
_geom_torsion_atom_site_label_1
_geom_torsion_atom_site_label_2
_geom_torsion_atom_site_label_3
_geom_torsion_atom_site_label_4
_geom_torsion
_geom_torsion_site_symmetry_1
_geom_torsion_site_symmetry_4
N2 Ni1 N1 C1 148.5(3) 2_655 .
N2 Ni1 N1 C1 -31.5(3) . .
N1 Ni1 N1 C1 -121.2(4) 5_665 .
N1 Ni1 N1 C1 58.1(3) 2_655 .
N2 Ni1 N1 C5 -39.8(3) 2_655 .
N2 Ni1 N1 C5 140.2(3) . .
N1 Ni1 N1 C5 50.5(2) 5_665 .
N1 Ni1 N1 C5 -130.2(4) 2_655 .
C5 N1 C1 C2 -1.1(6) . .
Ni1 N1 C1 C2 170.9(3) . .
N1 C1 C2 C3 -1.4(7) . .
C1 C2 C3 C4 3.6(6) . .
C1 C2 C3 C6 -175.8(4) . .
C2 C3 C4 C5 -3.4(6) . .
C6 C3 C4 C5 176.0(4) . .
C1 N1 C5 C4 1.4(6) . .
Ni1 N1 C5 C4 -170.8(3) . .
C3 C4 C5 N1 1.0(6) . .
C4 C3 C6 C6 -12.1(8) . 9_756
C2 C3 C6 C6 167.3(6) . 9_756
N2 C7 S1 S1 180.002(3) . 6_545
O2 S2 C21 C22 -47(10) . 8_545
C22 S2 C21 C22 61(10) . 8_545
O2 S2 C22 C21 -48(17) . 7_655
C21 S2 C22 C21 -155(17) . 7_655
